data_4070443
loop_
_publ_author_name
'Elowe, Paul R.'
'West, Nathan M.'
'Labinger, Jay A.'
'Bercaw, John E.'

_publ_section_title
;
 Transformations of Group 7 Carbonyl Complexes: Possible Intermediates in
 a Homogeneous Syngas Conversion Scheme
;
_journal_issue 21
_journal_name_full Organometallics
_journal_page_first 6218
_journal_paper_doi 10.1021/om900804j
_journal_volume 28
_journal_year 2009
_chemical_formula_moiety 'C41 H35 Mn O4 P2'
_chemical_formula_sum 'C41 H35 Mn O4 P2'
_chemical_formula_weight 708.57
_chemical_name_systematic
;

 ?

;
_space_group_IT_number 148
_symmetry_cell_setting rhombohedral
_symmetry_space_group_name_Hall '-R 3'
_symmetry_space_group_name_H-M 'R -3 :H'
_atom_sites_solution_hydrogens geom
_atom_sites_solution_primary direct
_atom_sites_solution_secondary difmap
_audit_creation_method SHELXL-97
_cell_angle_alpha 90.00
_cell_angle_beta 90.00
_cell_angle_gamma 120.00
_cell_formula_units_Z 18
_cell_length_a 43.9520(16)
_cell_length_b 43.9520(16)
_cell_length_c 11.9031(5)
_cell_measurement_reflns_used 9881
_cell_measurement_temperature 100(2)
_cell_measurement_theta_max 27.18
_cell_measurement_theta_min 2.22
_cell_volume 19913.5(13)
_computing_cell_refinement 'Bruker SAINT-Plus v7.34A'
_computing_data_collection 'Bruker APEX2 v2.1-0'
_computing_data_reduction 'Bruker SAINT-Plus v7.34A'
_computing_molecular_graphics 'Bruker XP v5.1'
_computing_publication_material 'Bruker XCIF 2008'
_computing_structure_refinement 'SHELXL-97 (Sheldrick, 2008)'
_computing_structure_solution 'SHELXS-97 (Sheldrick, 2008)'
_diffrn_ambient_temperature 100(2)
_diffrn_measured_fraction_theta_full 0.998
_diffrn_measured_fraction_theta_max 0.998
_diffrn_measurement_device_type 'Bruker KAPPA APEX II'
_diffrn_measurement_method '\w scans; 6 settings'
_diffrn_radiation_monochromator graphite
_diffrn_radiation_source 'fine-focus sealed tube'
_diffrn_radiation_type MoK\a
_diffrn_radiation_wavelength 0.71073
_diffrn_reflns_av_R_equivalents 0.0768
_diffrn_reflns_av_sigmaI/netI 0.0783
_diffrn_reflns_limit_h_max 56
_diffrn_reflns_limit_h_min -49
_diffrn_reflns_limit_k_max 32
_diffrn_reflns_limit_k_min -56
_diffrn_reflns_limit_l_max 15
_diffrn_reflns_limit_l_min -15
_diffrn_reflns_number 46126
_diffrn_reflns_theta_full 27.20
_diffrn_reflns_theta_max 27.20
_diffrn_reflns_theta_min 1.79
_exptl_absorpt_coefficient_mu 0.403
_exptl_absorpt_correction_T_max 0.9880
_exptl_absorpt_correction_T_min 0.8520
_exptl_absorpt_correction_type none
_exptl_crystal_colour Yellow
_exptl_crystal_density_diffrn 1.064
_exptl_crystal_density_method 'not measured'
_exptl_crystal_description Needle
_exptl_crystal_F_000 6624
_exptl_crystal_size_max 0.41
_exptl_crystal_size_mid 0.08
_exptl_crystal_size_min 0.03
_platon_squeeze_details
;
 The solvent region contains two disordered THF molecules and other ill-defined
 density. The THF would contribute 288 electons to each void which is in
 reasonable agreement with the 310 electrons accounted for by solvent
 flatening.
;
_refine_diff_density_max 0.457
_refine_diff_density_min -0.285
_refine_diff_density_rms 0.062
_refine_ls_extinction_method none
_refine_ls_goodness_of_fit_ref 1.519
_refine_ls_hydrogen_treatment Riding
_refine_ls_matrix_type 'Full matrix'
_refine_ls_number_parameters 434
_refine_ls_number_reflns 9850
_refine_ls_number_restraints 0
_refine_ls_restrained_S_all 1.519
_refine_ls_R_factor_all 0.0713
_refine_ls_R_factor_gt 0.0419
_refine_ls_shift/su_max 0.002
_refine_ls_shift/su_mean 0.000
_refine_ls_structure_factor_coef Fsqd
_refine_ls_weighting_details w=1/s^2^(Fo^2^)
_refine_ls_weighting_scheme sigma
_refine_ls_wR_factor_gt 0.0766
_refine_ls_wR_factor_ref 0.0783
_reflns_number_gt 6210
_reflns_number_total 9850
_reflns_threshold_expression >2sigma(I)
_cod_data_source_file om900804j_si_002.cif
_cod_data_source_block 9
_cod_depositor_comments
;
The following automatic conversions were performed:

'_symmetry_cell_setting' value 'Rhombohedral' changed to
'rhombohedral' according to
/home/saulius/struct/CIF-dictionaries/cif_core.dic dictionary named
'cif_core.dic' version 2.4.2 from
2011-04-26.

'_refine_ls_weighting_scheme' value 'Sigma' changed to
'sigma' according to
/home/saulius/struct/CIF-dictionaries/cif_core.dic dictionary named
'cif_core.dic' version 2.4.2 from 2011-04-26.

Automatic conversion script
Id: cif_fix_values 1715 2011-07-08 13:25:40Z adriana 

The following automatic conversions were performed:

'_atom_sites_solution_primary' value 'Direct methods' was changed to
'direct'.

'_atom_sites_solution_secondary' value 'Difference Fourier map' was
changed to 'difmap'.

'_atom_sites_solution_hydrogens' value 'Geometric positions' was
changed to 'geom'.

Automatic conversion script
Id: cif_fix_values 6452 2018-10-05 10:23:21Z andrius 
;
_cod_original_sg_symbol_H-M R-3
_cod_database_code 4070443

loop_
_symmetry_equiv_pos_as_xyz
'x, y, z'
'-y, x-y, z'
'-x+y, -x, z'
'x+2/3, y+1/3, z+1/3'
'-y+2/3, x-y+1/3, z+1/3'
'-x+y+2/3, -x+1/3, z+1/3'
'x+1/3, y+2/3, z+2/3'
'-y+1/3, x-y+2/3, z+2/3'
'-x+y+1/3, -x+2/3, z+2/3'
'-x, -y, -z'
'y, -x+y, -z'
'x-y, x, -z'
'-x+2/3, -y+1/3, -z+1/3'
'y+2/3, -x+y+1/3, -z+1/3'
'x-y+2/3, x+1/3, -z+1/3'
'-x+1/3, -y+2/3, -z+2/3'
'y+1/3, -x+y+2/3, -z+2/3'
'x-y+1/3, x+2/3, -z+2/3'

loop_
_atom_site_label
_atom_site_type_symbol
_atom_site_fract_x
_atom_site_fract_y
_atom_site_fract_z
_atom_site_U_iso_or_equiv
_atom_site_adp_type
_atom_site_occupancy
_atom_site_symmetry_multiplicity
_atom_site_calc_flag
_atom_site_refinement_flags
Mn1 Mn 0.729924(9) 0.135848(10) 0.58967(3) 0.02144(10) Uani 1 1 d .
P1 P 0.749571(17) 0.152013(17) 0.40968(5) 0.02234(16) Uani 1 1 d .
P2 P 0.717440(16) 0.122360(16) 0.77625(5) 0.01957(15) Uani 1 1 d .
O1 O 0.67431(5) 0.06625(5) 0.50719(15) 0.0406(5) Uani 1 1 d .
O2 O 0.79127(5) 0.12629(4) 0.62721(13) 0.0267(4) Uani 1 1 d .
O3 O 0.76324(5) 0.21202(5) 0.64866(14) 0.0310(4) Uani 1 1 d .
O4 O 0.68795(5) 0.17373(5) 0.58450(15) 0.0403(5) Uani 1 1 d .
C1 C 0.69731(7) 0.09275(7) 0.5414(2) 0.0303(7) Uani 1 1 d .
C2 C 0.76711(7) 0.13012(6) 0.61218(19) 0.0218(6) Uani 1 1 d .
C3 C 0.75075(6) 0.18283(8) 0.62674(19) 0.0238(6) Uani 1 1 d .
C4 C 0.68313(7) 0.13904(7) 0.5621(2) 0.0327(7) Uani 1 1 d .
H4A H 0.6755 0.1326 0.4832 0.039 Uiso 1 1 calc R
H4B H 0.6642 0.1217 0.6110 0.039 Uiso 1 1 calc R
C5 C 0.65617(8) 0.17449(9) 0.5653(3) 0.0535(9) Uani 1 1 d .
H5A H 0.6509 0.1720 0.4847 0.080 Uiso 1 1 calc R
H5B H 0.6591 0.1969 0.5921 0.080 Uiso 1 1 calc R
H5C H 0.6368 0.1551 0.6060 0.080 Uiso 1 1 calc R
C6 C 0.76403(6) 0.12495(6) 0.33442(19) 0.0223(6) Uani 1 1 d .
C7 C 0.75580(6) 0.09172(6) 0.3718(2) 0.0264(6) Uani 1 1 d .
H7 H 0.7433 0.0830 0.4402 0.032 Uiso 1 1 calc R
C8 C 0.76561(7) 0.07117(7) 0.3103(2) 0.0297(6) Uani 1 1 d .
H8 H 0.7598 0.0485 0.3369 0.036 Uiso 1 1 calc R
C9 C 0.78388(6) 0.08358(7) 0.2101(2) 0.0294(6) Uani 1 1 d .
H9 H 0.7904 0.0694 0.1677 0.035 Uiso 1 1 calc R
C10 C 0.79253(6) 0.11690(7) 0.1724(2) 0.0279(6) Uani 1 1 d .
H10 H 0.8051 0.1256 0.1040 0.034 Uiso 1 1 calc R
C11 C 0.78295(6) 0.13750(7) 0.2338(2) 0.0260(6) Uani 1 1 d .
H11 H 0.7892 0.1603 0.2077 0.031 Uiso 1 1 calc R
C12 C 0.78930(6) 0.19562(6) 0.39661(19) 0.0207(6) Uani 1 1 d .
C13 C 0.81833(6) 0.20261(7) 0.4624(2) 0.0263(6) Uani 1 1 d .
H13 H 0.8171 0.1850 0.5116 0.032 Uiso 1 1 calc R
C14 C 0.84902(6) 0.23488(7) 0.4573(2) 0.0279(6) Uani 1 1 d .
H14 H 0.8687 0.2390 0.5015 0.034 Uiso 1 1 calc R
C15 C 0.85094(7) 0.26072(7) 0.3885(2) 0.0288(6) Uani 1 1 d .
H15 H 0.8718 0.2830 0.3862 0.035 Uiso 1 1 calc R
C16 C 0.82249(7) 0.25447(7) 0.3222(2) 0.0313(7) Uani 1 1 d .
H16 H 0.8239 0.2724 0.2743 0.038 Uiso 1 1 calc R
C17 C 0.79181(6) 0.22185(6) 0.3258(2) 0.0272(6) Uani 1 1 d .
H17 H 0.7725 0.2176 0.2794 0.033 Uiso 1 1 calc R
C18 C 0.71845(6) 0.15284(7) 0.3087(2) 0.0245(6) Uani 1 1 d .
C19 C 0.70750(7) 0.17750(7) 0.3213(2) 0.0328(7) Uani 1 1 d .
H19 H 0.7174 0.1946 0.3793 0.039 Uiso 1 1 calc R
C20 C 0.68244(7) 0.17746(8) 0.2504(2) 0.0392(7) Uani 1 1 d .
H20 H 0.6757 0.1948 0.2585 0.047 Uiso 1 1 calc R
C21 C 0.66729(7) 0.15201(9) 0.1676(2) 0.0417(8) Uani 1 1 d .
H21 H 0.6500 0.1518 0.1190 0.050 Uiso 1 1 calc R
C22 C 0.67717(7) 0.12707(8) 0.1558(2) 0.0392(8) Uani 1 1 d .
H22 H 0.6664 0.1095 0.0996 0.047 Uiso 1 1 calc R
C23 C 0.70279(6) 0.12733(7) 0.2252(2) 0.0297(7) Uani 1 1 d .
H23 H 0.7096 0.1101 0.2157 0.036 Uiso 1 1 calc R
C24 C 0.72060(6) 0.08483(6) 0.8302(2) 0.0204(6) Uani 1 1 d .
C25 C 0.71485(7) 0.05703(7) 0.7608(2) 0.0303(6) Uani 1 1 d .
H25 H 0.7119 0.0586 0.6824 0.036 Uiso 1 1 calc R
C26 C 0.71340(7) 0.02712(7) 0.8039(2) 0.0373(7) Uani 1 1 d .
H26 H 0.7095 0.0084 0.7550 0.045 Uiso 1 1 calc R
C27 C 0.71758(7) 0.02427(7) 0.9182(2) 0.0321(7) Uani 1 1 d .
H27 H 0.7160 0.0035 0.9482 0.039 Uiso 1 1 calc R
C28 C 0.72406(6) 0.05208(7) 0.9880(2) 0.0261(6) Uani 1 1 d .
H28 H 0.7273 0.0505 1.0663 0.031 Uiso 1 1 calc R
C29 C 0.72585(6) 0.08207(6) 0.9443(2) 0.0216(6) Uani 1 1 d .
H29 H 0.7307 0.1011 0.9930 0.026 Uiso 1 1 calc R
C30 C 0.74794(6) 0.15745(6) 0.87117(19) 0.0199(6) Uani 1 1 d .
C31 C 0.78380(7) 0.16940(7) 0.8623(2) 0.0291(6) Uani 1 1 d .
H31 H 0.7918 0.1591 0.8085 0.035 Uiso 1 1 calc R
C32 C 0.80792(7) 0.19612(6) 0.9310(2) 0.0288(6) Uani 1 1 d .
H32 H 0.8322 0.2038 0.9243 0.035 Uiso 1 1 calc R
C33 C 0.79668(7) 0.21155(6) 1.0088(2) 0.0289(6) Uani 1 1 d .
H33 H 0.8132 0.2301 1.0551 0.035 Uiso 1 1 calc R
C34 C 0.76137(7) 0.19985(7) 1.0190(2) 0.0336(7) Uani 1 1 d .
H34 H 0.7535 0.2104 1.0727 0.040 Uiso 1 1 calc R
C35 C 0.73698(7) 0.17279(7) 0.9515(2) 0.0280(6) Uani 1 1 d .
H35 H 0.7126 0.1648 0.9604 0.034 Uiso 1 1 calc R
C36 C 0.67407(6) 0.11155(7) 0.83006(19) 0.0225(6) Uani 1 1 d .
C37 C 0.66310(7) 0.13639(7) 0.8209(2) 0.0315(7) Uani 1 1 d .
H37 H 0.6781 0.1584 0.7864 0.038 Uiso 1 1 calc R
C38 C 0.63074(8) 0.12936(9) 0.8613(2) 0.0438(8) Uani 1 1 d .
H38 H 0.6239 0.1467 0.8562 0.053 Uiso 1 1 calc R
C39 C 0.60822(8) 0.09688(9) 0.9096(2) 0.0455(8) Uani 1 1 d .
H39 H 0.5860 0.0920 0.9375 0.055 Uiso 1 1 calc R
C40 C 0.61813(7) 0.07186(8) 0.9168(2) 0.0382(7) Uani 1 1 d .
H40 H 0.6027 0.0496 0.9492 0.046 Uiso 1 1 calc R
C41 C 0.65087(6) 0.07908(7) 0.8765(2) 0.0272(6) Uani 1 1 d .
H41 H 0.6574 0.0615 0.8810 0.033 Uiso 1 1 calc R

loop_
_atom_site_aniso_label
_atom_site_aniso_U_11
_atom_site_aniso_U_22
_atom_site_aniso_U_33
_atom_site_aniso_U_23
_atom_site_aniso_U_13
_atom_site_aniso_U_12
Mn1 0.0199(2) 0.0246(2) 0.01232(19) -0.00203(17) -0.00021(17) 0.00547(18)
P1 0.0205(4) 0.0238(4) 0.0138(3) -0.0013(3) -0.0006(3) 0.0043(3)
P2 0.0183(4) 0.0220(4) 0.0133(3) -0.0025(3) 0.0005(3) 0.0062(3)
O1 0.0309(11) 0.0366(12) 0.0307(12) -0.0067(9) -0.0019(9) -0.0008(10)
O2 0.0298(11) 0.0287(10) 0.0211(10) -0.0010(8) 0.0007(8) 0.0144(9)
O3 0.0343(11) 0.0269(11) 0.0260(11) -0.0029(9) -0.0024(8) 0.0109(9)
O4 0.0372(12) 0.0526(13) 0.0370(12) -0.0055(10) -0.0087(9) 0.0269(11)
C1 0.0272(16) 0.0399(18) 0.0150(14) -0.0005(13) 0.0044(12) 0.0102(15)
C2 0.0294(16) 0.0190(14) 0.0095(13) -0.0019(10) 0.0045(11) 0.0065(12)
C3 0.0163(14) 0.0376(17) 0.0131(13) 0.0034(12) 0.0018(11) 0.0103(13)
C4 0.0289(16) 0.0399(18) 0.0217(16) -0.0001(13) 0.0001(12) 0.0114(14)
C5 0.050(2) 0.082(3) 0.044(2) -0.0059(18) -0.0130(16) 0.0444(19)
C6 0.0196(14) 0.0247(14) 0.0132(13) -0.0045(11) -0.0006(11) 0.0040(12)
C7 0.0289(15) 0.0278(15) 0.0130(14) -0.0013(11) 0.0026(11) 0.0070(13)
C8 0.0353(16) 0.0260(15) 0.0193(15) -0.0037(12) -0.0009(12) 0.0091(13)
C9 0.0272(15) 0.0346(17) 0.0189(15) -0.0117(12) -0.0033(12) 0.0097(13)
C10 0.0231(15) 0.0342(17) 0.0136(13) -0.0033(12) 0.0029(11) 0.0046(13)
C11 0.0244(15) 0.0259(15) 0.0160(14) -0.0012(11) -0.0018(11) 0.0038(12)
C12 0.0181(13) 0.0215(14) 0.0155(13) -0.0029(11) 0.0027(11) 0.0046(11)
C13 0.0233(15) 0.0305(16) 0.0186(14) 0.0024(12) 0.0011(11) 0.0085(13)
C14 0.0211(15) 0.0376(17) 0.0197(15) -0.0053(13) -0.0017(11) 0.0106(13)
C15 0.0215(15) 0.0205(15) 0.0344(17) -0.0110(12) 0.0042(12) 0.0030(12)
C16 0.0294(16) 0.0243(15) 0.0368(17) 0.0044(13) 0.0073(13) 0.0109(13)
C17 0.0247(15) 0.0289(16) 0.0235(15) 0.0001(12) -0.0014(12) 0.0100(13)
C18 0.0162(14) 0.0293(16) 0.0148(14) 0.0041(12) 0.0000(11) 0.0016(12)
C19 0.0250(15) 0.0365(17) 0.0254(16) 0.0008(13) -0.0043(12) 0.0068(14)
C20 0.0268(16) 0.0480(19) 0.0387(19) 0.0101(15) -0.0023(14) 0.0155(15)
C21 0.0186(15) 0.064(2) 0.0247(17) 0.0102(16) -0.0042(13) 0.0071(16)
C22 0.0247(16) 0.050(2) 0.0188(16) -0.0014(14) -0.0014(12) 0.0007(15)
C23 0.0223(15) 0.0327(16) 0.0184(15) 0.0023(12) 0.0031(12) 0.0021(13)
C24 0.0141(13) 0.0228(14) 0.0172(14) -0.0024(11) 0.0024(10) 0.0040(11)
C25 0.0393(17) 0.0309(16) 0.0180(14) -0.0024(12) 0.0021(12) 0.0155(14)
C26 0.0530(19) 0.0270(16) 0.0292(17) -0.0075(13) 0.0019(14) 0.0180(15)
C27 0.0375(17) 0.0258(16) 0.0332(17) 0.0046(13) 0.0046(13) 0.0159(14)
C28 0.0247(15) 0.0300(16) 0.0208(14) 0.0002(12) -0.0010(11) 0.0115(13)
C29 0.0188(14) 0.0231(14) 0.0192(14) -0.0039(11) 0.0001(11) 0.0077(12)
C30 0.0212(14) 0.0194(13) 0.0122(13) 0.0004(10) -0.0014(11) 0.0052(11)
C31 0.0264(16) 0.0359(17) 0.0199(15) -0.0100(12) -0.0025(12) 0.0117(13)
C32 0.0201(14) 0.0314(16) 0.0249(15) -0.0041(12) -0.0028(12) 0.0053(13)
C33 0.0317(17) 0.0223(15) 0.0229(15) -0.0059(12) -0.0090(12) 0.0061(13)
C34 0.0414(18) 0.0365(17) 0.0243(16) -0.0120(13) -0.0041(13) 0.0205(15)
C35 0.0239(15) 0.0333(16) 0.0210(15) -0.0055(12) -0.0027(12) 0.0100(13)
C36 0.0211(14) 0.0310(15) 0.0122(13) -0.0070(11) -0.0051(11) 0.0106(13)
C37 0.0338(17) 0.0425(18) 0.0199(15) -0.0054(13) -0.0034(13) 0.0204(15)
C38 0.045(2) 0.073(2) 0.0325(18) -0.0178(17) -0.0111(15) 0.0434(19)
C39 0.0233(17) 0.077(3) 0.0343(18) -0.0211(17) -0.0043(14) 0.0237(18)
C40 0.0212(16) 0.0484(19) 0.0282(17) -0.0124(14) 0.0002(12) 0.0049(15)
C41 0.0197(14) 0.0352(16) 0.0188(14) -0.0086(12) -0.0011(11) 0.0078(13)

loop_
_atom_type_symbol
_atom_type_description
_atom_type_scat_dispersion_real
_atom_type_scat_dispersion_imag
_atom_type_scat_source
C C 0.0033 0.0016 'International Tables Vol C Tables 4.2.6.8 and 6.1.1.4'
H H 0.0000 0.0000 'International Tables Vol C Tables 4.2.6.8 and 6.1.1.4'
O O 0.0106 0.0060 'International Tables Vol C Tables 4.2.6.8 and 6.1.1.4'
P P 0.1023 0.0942 'International Tables Vol C Tables 4.2.6.8 and 6.1.1.4'
Mn Mn 0.3368 0.7283 'International Tables Vol C Tables 4.2.6.8 and 6.1.1.4'

loop_
_geom_angle_atom_site_label_1
_geom_angle_atom_site_label_2
_geom_angle_atom_site_label_3
_geom_angle
_geom_angle_publ_flag
C2 Mn1 C1 101.62(11) yes
C2 Mn1 C3 98.30(10) yes
C1 Mn1 C3 160.00(11) yes
C2 Mn1 C4 176.25(11) yes
C1 Mn1 C4 74.75(11) yes
C3 Mn1 C4 85.36(10) yes
C2 Mn1 P1 87.39(7) yes
C1 Mn1 P1 90.36(8) yes
C3 Mn1 P1 88.70(7) yes
C4 Mn1 P1 93.52(7) yes
C2 Mn1 P2 86.34(7) yes
C1 Mn1 P2 94.30(8) yes
C3 Mn1 P2 88.77(7) yes
C4 Mn1 P2 92.96(7) yes
P1 Mn1 P2 172.83(3) yes
C18 P1 C6 101.30(11) ?
C18 P1 C12 104.60(11) ?
C6 P1 C12 100.22(11) ?
C18 P1 Mn1 116.77(8) ?
C6 P1 Mn1 117.06(8) ?
C12 P1 Mn1 114.60(8) ?
C36 P2 C24 100.41(11) ?
C36 P2 C30 103.29(11) ?
C24 P2 C30 100.81(11) ?
C36 P2 Mn1 119.24(8) ?
C24 P2 Mn1 117.01(8) ?
C30 P2 Mn1 113.47(8) ?
C5 O4 C4 111.2(2) ?
O1 C1 Mn1 173.6(2) ?
O2 C2 Mn1 179.7(3) ?
O3 C3 Mn1 178.8(2) ?
O4 C4 Mn1 113.35(16) ?
C7 C6 C11 118.5(2) ?
C7 C6 P1 122.11(18) ?
C11 C6 P1 119.36(19) ?
C8 C7 C6 120.8(2) ?
C9 C8 C7 120.3(2) ?
C8 C9 C10 119.4(2) ?
C11 C10 C9 120.4(2) ?
C10 C11 C6 120.5(2) ?
C17 C12 C13 118.3(2) ?
C17 C12 P1 123.76(19) ?
C13 C12 P1 117.92(19) ?
C14 C13 C12 121.0(2) ?
C15 C14 C13 120.0(2) ?
C14 C15 C16 120.1(2) ?
C15 C16 C17 120.0(2) ?
C12 C17 C16 120.5(2) ?
C23 C18 C19 118.5(2) ?
C23 C18 P1 121.6(2) ?
C19 C18 P1 119.66(19) ?
C20 C19 C18 121.0(3) ?
C21 C20 C19 119.6(3) ?
C22 C21 C20 120.1(3) ?
C21 C22 C23 120.6(3) ?
C22 C23 C18 120.1(3) ?
C25 C24 C29 117.9(2) ?
C25 C24 P2 121.31(19) ?
C29 C24 P2 120.55(18) ?
C26 C25 C24 121.2(2) ?
C25 C26 C27 120.3(2) ?
C28 C27 C26 119.2(2) ?
C29 C28 C27 120.3(2) ?
C28 C29 C24 121.1(2) ?
C35 C30 C31 118.1(2) ?
C35 C30 P2 123.10(19) ?
C31 C30 P2 118.83(18) ?
C32 C31 C30 121.1(2) ?
C33 C32 C31 120.2(2) ?
C34 C33 C32 119.4(2) ?
C33 C34 C35 120.8(2) ?
C30 C35 C34 120.5(2) ?
C41 C36 C37 118.0(2) ?
C41 C36 P2 122.7(2) ?
C37 C36 P2 119.3(2) ?
C38 C37 C36 121.0(3) ?
C37 C38 C39 119.9(3) ?
C40 C39 C38 120.0(3) ?
C39 C40 C41 120.1(3) ?
C36 C41 C40 121.0(3) ?

loop_
_geom_bond_atom_site_label_1
_geom_bond_atom_site_label_2
_geom_bond_distance
_geom_bond_publ_flag
Mn1 C2 1.794(3) yes
Mn1 C1 1.805(3) yes
Mn1 C3 1.846(3) yes
Mn1 C4 2.156(3) yes
Mn1 P1 2.2863(7) yes
Mn1 P2 2.2933(7) yes
P1 C18 1.835(3) ?
P1 C6 1.838(2) ?
P1 C12 1.844(2) ?
P2 C36 1.834(2) ?
P2 C24 1.839(2) ?
P2 C30 1.840(2) ?
O1 C1 1.169(3) ?
O2 C2 1.169(3) ?
O3 C3 1.145(3) ?
O4 C5 1.432(3) ?
O4 C4 1.455(3) ?
C6 C7 1.391(3) ?
C6 C11 1.404(3) ?
C7 C8 1.388(3) ?
C8 C9 1.388(3) ?
C9 C10 1.391(3) ?
C10 C11 1.383(3) ?
C12 C17 1.387(3) ?
C12 C13 1.394(3) ?
C13 C14 1.386(3) ?
C14 C15 1.368(3) ?
C15 C16 1.385(3) ?
C16 C17 1.394(3) ?
C18 C23 1.395(3) ?
C18 C19 1.396(4) ?
C19 C20 1.387(4) ?
C20 C21 1.386(4) ?
C21 C22 1.374(4) ?
C22 C23 1.392(4) ?
C24 C25 1.389(3) ?
C24 C29 1.394(3) ?
C25 C26 1.383(3) ?
C26 C27 1.386(3) ?
C27 C28 1.385(3) ?
C28 C29 1.382(3) ?
C30 C35 1.388(3) ?
C30 C31 1.394(3) ?
C31 C32 1.388(3) ?
C32 C33 1.377(3) ?
C33 C34 1.375(4) ?
C34 C35 1.390(3) ?
C36 C41 1.388(3) ?
C36 C37 1.401(3) ?
C37 C38 1.382(4) ?
C38 C39 1.391(4) ?
C39 C40 1.373(4) ?
C40 C41 1.394(3) ?

loop_
_platon_squeeze_void_nr
_platon_squeeze_void_average_x
_platon_squeeze_void_average_y
_platon_squeeze_void_average_z
_platon_squeeze_void_volume
_platon_squeeze_void_count_electrons
_platon_squeeze_void_content
1 0.000 0.000 -0.010 1691 310 ' '
2 0.333 0.667 0.829 1692 310 ' '
3 0.667 0.333 0.496 1692 310 ' '
